data_2211921
loop_
_publ_author_name
'Silva, Luiz Everson da'
'Joussef, Antonio Carlos'
'Foro, Sabine'
'Schmidt, Boris'

_publ_section_title
;
 2-Aminoquinolin-8-yl 4-fluorobenzenesulfonate
;
_journal_coeditor_code OM2080
_journal_issue 1
_journal_name_full 'Acta Crystallographica Section E'
_journal_page_first o407
_journal_page_last o408
_journal_paper_doi 10.1107/S160053680605447X
_journal_volume 63
_journal_year 2007
_chemical_formula_iupac 'C15 H11 F N2 O3 S'
_chemical_formula_moiety 'C15 H11 F N2 O3 S'
_chemical_formula_sum 'C15 H11 F N2 O3 S'
_chemical_formula_weight 318.32
_chemical_name_systematic
;
2-Aminoquinolin-8-yl 4-fluorobenzenesulfonate
;
_space_group_IT_number 2
_symmetry_cell_setting triclinic
_symmetry_space_group_name_Hall '-P 1'
_symmetry_space_group_name_H-M 'P -1'
_atom_sites_solution_hydrogens difmap
_atom_sites_solution_primary direct
_atom_sites_solution_secondary difmap
_audit_creation_method SHELXL-97
_cell_angle_alpha 89.482(9)
_cell_angle_beta 79.070(9)
_cell_angle_gamma 77.738(9)
_cell_formula_units_Z 2
_cell_length_a 7.8513(9)
_cell_length_b 8.0764(9)
_cell_length_c 11.6800(10)
_cell_measurement_reflns_used 25
_cell_measurement_temperature 299(2)
_cell_measurement_theta_max 24.20
_cell_measurement_theta_min 7.71
_cell_volume 710.23(13)
_computing_cell_refinement
;
CAD-4/PC Software
;
_computing_data_collection
;
CAD-4/PC Software (Nonius, 1996)
;
_computing_data_reduction 'REDU4 (Stoe, 1987)'
_computing_molecular_graphics 'PLATON (Spek, 2003)'
_computing_publication_material SHELXL97
_computing_structure_refinement 'SHELXL97 (Sheldrick, 1997)'
_computing_structure_solution 'SHELXS97 (Sheldrick, 1997)'
_diffrn_ambient_temperature 299(2)
_diffrn_measured_fraction_theta_full 0.978
_diffrn_measured_fraction_theta_max 0.978
_diffrn_measurement_device_type 'Nonius CAD-4'
_diffrn_measurement_method \w/2\q
_diffrn_radiation_monochromator graphite
_diffrn_radiation_source 'fine-focus sealed tube'
_diffrn_radiation_type CuK\a
_diffrn_radiation_wavelength 1.54180
_diffrn_reflns_av_R_equivalents 0.0171
_diffrn_reflns_av_sigmaI/netI 0.0256
_diffrn_reflns_limit_h_max 3
_diffrn_reflns_limit_h_min -9
_diffrn_reflns_limit_k_max 9
_diffrn_reflns_limit_k_min -9
_diffrn_reflns_limit_l_max 13
_diffrn_reflns_limit_l_min -13
_diffrn_reflns_number 3581
_diffrn_reflns_theta_full 66.91
_diffrn_reflns_theta_max 66.91
_diffrn_reflns_theta_min 3.86
_diffrn_standards_decay_% 1.0
_diffrn_standards_interval_time 120
_diffrn_standards_number 3
_exptl_absorpt_coefficient_mu 2.276
_exptl_absorpt_correction_T_max 0.7915
_exptl_absorpt_correction_T_min 0.3816
_exptl_absorpt_correction_type psi-scan
_exptl_absorpt_process_details '(North <i>et al.</i>,  1968)'
_exptl_crystal_colour 'light brown'
_exptl_crystal_density_diffrn 1.488
_exptl_crystal_density_method 'not measured'
_exptl_crystal_description laminar
_exptl_crystal_F_000 328
_exptl_crystal_size_max 0.40
_exptl_crystal_size_mid 0.23
_exptl_crystal_size_min 0.05
_refine_diff_density_max 0.173
_refine_diff_density_min -0.379
_refine_ls_extinction_method none
_refine_ls_goodness_of_fit_ref 1.026
_refine_ls_hydrogen_treatment refxyz
_refine_ls_matrix_type full
_refine_ls_number_parameters 232
_refine_ls_number_reflns 2470
_refine_ls_number_restraints 0
_refine_ls_restrained_S_all 1.026
_refine_ls_R_factor_all 0.0545
_refine_ls_R_factor_gt 0.0426
_refine_ls_shift/su_max 0.010
_refine_ls_shift/su_mean 0.001
_refine_ls_structure_factor_coef Fsqd
_refine_ls_weighting_details 'calc w=1/[\s^2^(Fo^2^)+(0.079P)^2^+0.1361P] where P=(Fo^2^+2Fc^2^)/3'
_refine_ls_weighting_scheme calc
_refine_ls_wR_factor_gt 0.1158
_refine_ls_wR_factor_ref 0.1247
_reflns_number_gt 2023
_reflns_number_total 2470
_reflns_threshold_expression I>2\s(I)
_cod_data_source_file om2080.cif
_cod_data_source_block I
_cod_database_code 2211921
_cod_database_fobs_code 2211921

loop_
_symmetry_equiv_pos_as_xyz
'x, y, z'
'-x, -y, -z'

loop_
_atom_site_type_symbol
_atom_site_label
_atom_site_fract_x
_atom_site_fract_y
_atom_site_fract_z
_atom_site_U_iso_or_equiv
_atom_site_adp_type
_atom_site_calc_flag
_atom_site_occupancy
C C1 0.3431(3) 0.1557(3) 0.81953(19) 0.0446(5) Uani d 1
C C2 0.3011(4) 0.0194(3) 0.7722(2) 0.0546(6) Uani d 1
H H2 0.190(4) 0.027(3) 0.753(2) 0.066 Uiso d 1
C C3 0.4200(4) -0.1375(3) 0.7603(2) 0.0625(7) Uani d 1
H H3 0.395(4) -0.241(4) 0.730(2) 0.075 Uiso d 1
C C4 0.5778(4) -0.1539(3) 0.7961(2) 0.0614(7) Uani d 1
H H4 0.660(4) -0.262(4) 0.794(2) 0.074 Uiso d 1
C C5 0.6242(3) -0.0133(3) 0.84400(19) 0.0487(5) Uani d 1
C C6 0.7892(4) -0.0229(3) 0.8800(2) 0.0595(6) Uani d 1
H H6 0.875(4) -0.130(4) 0.870(2) 0.071 Uiso d 1
C C7 0.8244(3) 0.1154(3) 0.9253(2) 0.0582(6) Uani d 1
H H7 0.929(4) 0.121(3) 0.950(2) 0.070 Uiso d 1
C C8 0.6942(3) 0.2694(3) 0.94057(19) 0.0473(5) Uani d 1
C C9 0.5048(3) 0.1465(2) 0.85815(18) 0.0418(5) Uani d 1
C C10 0.0861(3) 0.3560(3) 0.6451(2) 0.0481(5) Uani d 1
C C11 -0.0951(3) 0.3741(3) 0.6787(3) 0.0559(6) Uani d 1
H H11 -0.148(4) 0.419(4) 0.746(3) 0.067 Uiso d 1
C C12 -0.1888(4) 0.3086(4) 0.6080(3) 0.0718(8) Uani d 1
H H12 -0.306(5) 0.327(4) 0.631(3) 0.086 Uiso d 1
C C13 -0.0969(5) 0.2301(4) 0.5058(3) 0.0768(9) Uani d 1
C C14 0.0800(6) 0.2120(4) 0.4702(3) 0.0843(10) Uani d 1
H H14 0.147(5) 0.160(5) 0.401(3) 0.101 Uiso d 1
C C15 0.1748(4) 0.2760(4) 0.5398(2) 0.0669(7) Uani d 1
H H15 0.298(4) 0.262(4) 0.521(3) 0.080 Uiso d 1
N N1 0.5387(2) 0.2864(2) 0.90719(16) 0.0448(4) Uani d 1
N N2 0.7332(3) 0.4073(3) 0.9856(2) 0.0630(6) Uani d 1
H H21N 0.640(4) 0.491(4) 1.014(3) 0.076 Uiso d 1
H H22N 0.825(4) 0.390(4) 1.015(3) 0.076 Uiso d 1
O O1 0.0895(3) 0.5901(2) 0.79422(19) 0.0764(6) Uani d 1
O O2 0.3738(2) 0.4442(2) 0.6747(2) 0.0733(6) Uani d 1
O O3 0.2150(2) 0.31060(19) 0.83919(14) 0.0508(4) Uani d 1
F F1 -0.1879(4) 0.1666(3) 0.4361(2) 0.1283(9) Uani d 1
S S1 0.20111(8) 0.44080(7) 0.73640(6) 0.0538(2) Uani d 1

loop_
_atom_site_aniso_label
_atom_site_aniso_U_11
_atom_site_aniso_U_22
_atom_site_aniso_U_33
_atom_site_aniso_U_12
_atom_site_aniso_U_13
_atom_site_aniso_U_23
C1 0.0463(12) 0.0386(10) 0.0494(12) -0.0083(9) -0.0108(10) -0.0060(9)
C2 0.0600(15) 0.0507(12) 0.0590(14) -0.0201(11) -0.0163(12) -0.0069(10)
C3 0.0827(19) 0.0407(12) 0.0701(16) -0.0227(12) -0.0183(14) -0.0096(11)
C4 0.0797(18) 0.0351(11) 0.0652(15) -0.0032(11) -0.0137(14) -0.0068(10)
C5 0.0565(13) 0.0374(10) 0.0491(12) -0.0020(9) -0.0112(10) -0.0044(9)
C6 0.0582(15) 0.0486(13) 0.0660(15) 0.0083(11) -0.0198(12) -0.0078(11)
C7 0.0474(13) 0.0604(14) 0.0651(15) 0.0040(11) -0.0230(12) -0.0099(12)
C8 0.0431(11) 0.0500(12) 0.0488(12) -0.0047(9) -0.0143(10) -0.0099(10)
C9 0.0471(11) 0.0372(10) 0.0411(11) -0.0078(9) -0.0097(9) -0.0050(8)
C10 0.0476(12) 0.0404(11) 0.0592(13) -0.0087(9) -0.0183(10) -0.0003(9)
C11 0.0524(14) 0.0541(13) 0.0641(15) -0.0099(11) -0.0197(12) -0.0012(11)
C12 0.0635(17) 0.0693(17) 0.097(2) -0.0234(14) -0.0408(17) 0.0116(16)
C13 0.114(3) 0.0672(17) 0.0740(19) -0.0375(18) -0.059(2) 0.0130(15)
C14 0.129(3) 0.077(2) 0.0504(16) -0.029(2) -0.0185(19) -0.0074(14)
C15 0.0714(18) 0.0676(16) 0.0602(16) -0.0183(14) -0.0048(14) -0.0050(13)
N1 0.0426(10) 0.0393(9) 0.0531(10) -0.0040(7) -0.0159(8) -0.0109(8)
N2 0.0452(11) 0.0622(13) 0.0839(16) -0.0025(10) -0.0267(11) -0.0278(11)
O1 0.0802(13) 0.0442(9) 0.1080(15) 0.0071(9) -0.0480(12) -0.0239(9)
O2 0.0515(10) 0.0677(11) 0.1095(16) -0.0258(9) -0.0229(10) 0.0148(11)
O3 0.0447(8) 0.0484(8) 0.0606(10) -0.0036(7) -0.0195(7) -0.0112(7)
F1 0.199(3) 0.1124(17) 0.1224(17) -0.0699(17) -0.1117(18) 0.0119(14)
S1 0.0485(3) 0.0402(3) 0.0782(4) -0.0091(2) -0.0261(3) -0.0062(3)

loop_
_atom_type_symbol
_atom_type_description
_atom_type_scat_dispersion_real
_atom_type_scat_dispersion_imag
_atom_type_scat_source
C C 0.0181 0.0091 'International Tables Vol C Tables 4.2.6.8 and 6.1.1.4'
H H 0.0000 0.0000 'International Tables Vol C Tables 4.2.6.8 and 6.1.1.4'
N N 0.0311 0.0180 'International Tables Vol C Tables 4.2.6.8 and 6.1.1.4'
O O 0.0492 0.0322 'International Tables Vol C Tables 4.2.6.8 and 6.1.1.4'
F F 0.0727 0.0534 'International Tables Vol C Tables 4.2.6.8 and 6.1.1.4'
S S 0.3331 0.5567 'International Tables Vol C Tables 4.2.6.8 and 6.1.1.4'

loop_
_geom_angle_atom_site_label_1
_geom_angle_atom_site_label_2
_geom_angle_atom_site_label_3
_geom_angle
C2 C1 C9 122.8(2)
C2 C1 O3 119.1(2)
C9 C1 O3 117.93(18)
C1 C2 C3 120.0(2)
C1 C2 H2 120.7(18)
C3 C2 H2 119.1(18)
C4 C3 C2 119.8(2)
C4 C3 H3 116.3(18)
C2 C3 H3 123.9(18)
C3 C4 C5 120.9(2)
C3 C4 H4 122.1(18)
C5 C4 H4 117.0(18)
C4 C5 C9 120.3(2)
C4 C5 C6 123.0(2)
C9 C5 C6 116.7(2)
C7 C6 C5 119.9(2)
C7 C6 H6 121.4(18)
C5 C6 H6 118.6(18)
C6 C7 C8 119.7(2)
C6 C7 H7 125.8(18)
C8 C7 H7 114.5(18)
N1 C8 N2 118.3(2)
N1 C8 C7 122.9(2)
N2 C8 C7 118.7(2)
N1 C9 C1 120.39(19)
N1 C9 C5 123.4(2)
C1 C9 C5 116.22(19)
C11 C10 C15 120.6(2)
C11 C10 S1 118.80(19)
C15 C10 S1 120.6(2)
C10 C11 C12 119.9(3)
C10 C11 H11 120(2)
C12 C11 H11 120(2)
C13 C12 C11 117.7(3)
C13 C12 H12 125(2)
C11 C12 H12 117(2)
F1 C13 C14 118.3(3)
F1 C13 C12 118.0(3)
C14 C13 C12 123.7(3)
C13 C14 C15 119.2(3)
C13 C14 H14 126(2)
C15 C14 H14 115(2)
C14 C15 C10 118.9(3)
C14 C15 H15 122(2)
C10 C15 H15 119(2)
C8 N1 C9 117.30(18)
C8 N2 H21N 115(2)
C8 N2 H22N 116(2)
H21N N2 H22N 121(3)
C1 O3 S1 119.38(14)
O2 S1 O1 120.26(13)
O2 S1 O3 109.38(10)
O1 S1 O3 102.96(11)
O2 S1 C10 109.42(12)
O1 S1 C10 109.08(11)
O3 S1 C10 104.50(10)

loop_
_geom_bond_atom_site_label_1
_geom_bond_atom_site_label_2
_geom_bond_distance
C1 C2 1.364(3)
C1 C9 1.413(3)
C1 O3 1.419(3)
C2 C3 1.396(4)
C2 H2 0.93(3)
C3 C4 1.361(4)
C3 H3 0.98(3)
C4 C5 1.414(3)
C4 H4 0.97(3)
C5 C9 1.415(3)
C5 C6 1.423(4)
C6 C7 1.342(4)
C6 H6 0.97(3)
C7 C8 1.421(3)
C7 H7 0.93(3)
C8 N1 1.330(3)
C8 N2 1.352(3)
C9 N1 1.368(3)
C10 C11 1.378(3)
C10 C15 1.383(4)
C10 S1 1.750(2)
C11 C12 1.380(4)
C11 H11 0.87(3)
C12 C13 1.356(5)
C12 H12 0.89(3)
C13 F1 1.349(3)
C13 C14 1.349(5)
C14 C15 1.371(5)
C14 H14 0.92(4)
C15 H15 0.93(3)
N2 H21N 0.90(3)
N2 H22N 0.85(3)
O1 S1 1.4207(18)
O2 S1 1.4155(19)
O3 S1 1.5928(18)

loop_
_geom_hbond_atom_site_label_D
_geom_hbond_atom_site_label_H
_geom_hbond_atom_site_label_A
_geom_hbond_site_symmetry_A
_geom_hbond_distance_DH
_geom_hbond_distance_HA
_geom_hbond_distance_DA
_geom_hbond_angle_DHA
N2 H21N N1 2_667 0.90(3) 2.13(3) 3.007(3) 167(3)
N2 H22N O1 2_667 0.85(3) 2.46(3) 3.150(3) 140(3)
C6 H6 O1 1_645 0.97(3) 2.56(3) 3.517(3) 167(2)
C12 H12 O2 1_455 0.89(3) 2.45(3) 3.317(4) 166(3)

loop_
_geom_torsion_atom_site_label_1
_geom_torsion_atom_site_label_2
_geom_torsion_atom_site_label_3
_geom_torsion_atom_site_label_4
_geom_torsion
C9 C1 C2 C3 0.1(4)
O3 C1 C2 C3 -175.1(2)
C1 C2 C3 C4 0.0(4)
C2 C3 C4 C5 -0.8(4)
C3 C4 C5 C9 1.5(4)
C3 C4 C5 C6 -178.4(3)
C4 C5 C6 C7 -179.7(3)
C9 C5 C6 C7 0.3(4)
C5 C6 C7 C8 2.1(4)
C6 C7 C8 N1 -3.0(4)
C6 C7 C8 N2 -179.6(3)
C2 C1 C9 N1 -178.7(2)
O3 C1 C9 N1 -3.4(3)
C2 C1 C9 C5 0.7(3)
O3 C1 C9 C5 175.91(19)
C4 C5 C9 N1 177.9(2)
C6 C5 C9 N1 -2.2(3)
C4 C5 C9 C1 -1.4(3)
C6 C5 C9 C1 178.5(2)
C15 C10 C11 C12 1.5(4)
S1 C10 C11 C12 179.9(2)
C10 C11 C12 C13 -1.1(4)
C11 C12 C13 F1 -179.7(3)
C11 C12 C13 C14 0.4(5)
F1 C13 C14 C15 179.9(3)
C12 C13 C14 C15 -0.2(5)
C13 C14 C15 C10 0.6(5)
C11 C10 C15 C14 -1.2(4)
S1 C10 C15 C14 -179.6(2)
N2 C8 N1 C9 177.8(2)
C7 C8 N1 C9 1.2(3)
C1 C9 N1 C8 -179.3(2)
C5 C9 N1 C8 1.4(3)
C2 C1 O3 S1 -86.3(2)
C9 C1 O3 S1 98.3(2)
C1 O3 S1 O2 -39.22(18)
C1 O3 S1 O1 -168.20(15)
C1 O3 S1 C10 77.85(17)
C11 C10 S1 O2 -166.31(19)
C15 C10 S1 O2 12.1(2)
C11 C10 S1 O1 -32.9(2)
C15 C10 S1 O1 145.5(2)
C11 C10 S1 O3 76.7(2)
C15 C10 S1 O3 -104.9(2)

loop_
_cod_related_entry_id
_cod_related_entry_database
_cod_related_entry_code
1 ChemSpider 21125607
